data_4089388
loop_
_publ_author_name
'Bakthavachalam, K.'
'Reddy, N. Dastagiri'

_publ_section_title
;
 Synthesis of Aluminum Complexes of Triaza Framework Ligands and Their
 Catalytic Activity toward Polymerization of \e-Caprolactone
;
_journal_issue 11
_journal_name_full Organometallics
_journal_page_first 3174
_journal_paper_doi 10.1021/om3011432
_journal_volume 32
_journal_year 2013
_chemical_formula_sum 'C84 H107 Li2 N6 O2'
_chemical_formula_weight 1246.64
_space_group_IT_number 2
_space_group_name_Hall '-P 1'
_space_group_name_H-M_alt 'P -1'
_symmetry_cell_setting triclinic
_symmetry_space_group_name_H-M 'P -1'
_atom_sites_solution_hydrogens geom
_atom_sites_solution_primary direct
_atom_sites_solution_secondary difmap
_audit_creation_method SHELXL-97
_cell_angle_alpha 116.520(2)
_cell_angle_beta 92.559(2)
_cell_angle_gamma 95.229(2)
_cell_formula_units_Z 4
_cell_length_a 17.1427(4)
_cell_length_b 22.4342(6)
_cell_length_c 22.7189(5)
_cell_measurement_reflns_used 25278
_cell_measurement_temperature 120(2)
_cell_measurement_theta_max 29.3273
_cell_measurement_theta_min 2.5883
_cell_volume 7749.6(4)
_computing_cell_refinement
;
'Mon Jul 30 15:38:39 2012'
;
_computing_data_collection
;
'Mon Jul 30 15:38:39 2012'
;
_computing_data_reduction
;
'Mon Jul 30 15:38:39 2012'
;
_computing_molecular_graphics ORTEP-III
_computing_publication_material WinGX
_computing_structure_refinement 'SHELXL-97 (Sheldrick, 2008)'
_computing_structure_solution 'SHELXS-97 (Sheldrick, 2008)'
_diffrn_ambient_temperature 120(2)
_diffrn_detector_area_resol_mean 15.9821
_diffrn_measured_fraction_theta_full 0.999
_diffrn_measured_fraction_theta_max 0.999
_diffrn_measurement_device_type 'Xcalibur, Eos'
_diffrn_measurement_method '\w scans'
_diffrn_radiation_monochromator graphite
_diffrn_radiation_source 'fine-focus sealed tube'
_diffrn_radiation_type MoK\a
_diffrn_radiation_wavelength 0.71073
_diffrn_reflns_av_R_equivalents 0.0562
_diffrn_reflns_av_sigmaI/netI 0.0629
_diffrn_reflns_limit_h_max 20
_diffrn_reflns_limit_h_min -20
_diffrn_reflns_limit_k_max 26
_diffrn_reflns_limit_k_min -26
_diffrn_reflns_limit_l_max 27
_diffrn_reflns_limit_l_min -26
_diffrn_reflns_number 86664
_diffrn_reflns_theta_full 25.00
_diffrn_reflns_theta_max 25.00
_diffrn_reflns_theta_min 2.59
_exptl_absorpt_coefficient_mu 0.063
_exptl_absorpt_correction_T_max 1.00000
_exptl_absorpt_correction_T_min 0.77751
_exptl_absorpt_correction_type multi-scan
_exptl_absorpt_process_details
;
'Mon Jul 30 15:38:39 2012'
;
_exptl_crystal_colour 'pale yellow'
_exptl_crystal_density_diffrn 1.068
_exptl_crystal_density_method 'not measured'
_exptl_crystal_description prism
_exptl_crystal_F_000 2700
_exptl_crystal_size_max 0.29
_exptl_crystal_size_mid 0.21
_exptl_crystal_size_min 0.20
_refine_diff_density_max 1.058
_refine_diff_density_min -0.688
_refine_diff_density_rms 0.053
_refine_ls_extinction_method none
_refine_ls_goodness_of_fit_ref 1.029
_refine_ls_hydrogen_treatment constr
_refine_ls_matrix_type fullcycle
_refine_ls_number_parameters 1748
_refine_ls_number_reflns 27261
_refine_ls_number_restraints 1
_refine_ls_restrained_S_all 1.293
_refine_ls_R_factor_all 0.1220
_refine_ls_R_factor_gt 0.0707
_refine_ls_shift/su_max 0.000
_refine_ls_shift/su_mean 0.000
_refine_ls_structure_factor_coef Fsqd
_refine_ls_weighting_details 'calc w=1/[\s^2^(Fo^2^)+(0.1065P)^2^+4.5508P] where P=(Fo^2^+2Fc^2^)/3'
_refine_ls_weighting_scheme calc
_refine_ls_wR_factor_gt 0.1909
_refine_ls_wR_factor_ref 0.2323
_reflns_number_gt 16461
_reflns_number_total 27261
_reflns_threshold_expression >2\s(I)
_cod_data_source_file om3011432_si_002.cif
_cod_data_source_block '[(L1Li)2]'
_cod_original_cell_volume 7749.6(3)
_cod_database_code 4089388

loop_
_symmetry_equiv_pos_as_xyz
'x, y, z'
'-x, -y, -z'

loop_
_atom_site_label
_atom_site_type_symbol
_atom_site_fract_x
_atom_site_fract_y
_atom_site_fract_z
_atom_site_U_iso_or_equiv
_atom_site_adp_type
_atom_site_occupancy
_atom_site_symmetry_multiplicity
_atom_site_calc_flag
_atom_site_refinement_flags
_atom_site_disorder_assembly
_atom_site_disorder_group
N6 N 0.35946(15) 0.30123(13) 0.12260(12) 0.025 Uani 1 1 d . . .
N3 N 0.28259(15) 0.29041(13) -0.11723(13) 0.024 Uani 1 1 d . . .
N4 N 0.44078(15) 0.20958(13) -0.08150(12) 0.024 Uani 1 1 d . . .
N1 N 0.16681(15) 0.23477(13) 0.02821(12) 0.023 Uani 1 1 d . . .
N5 N 0.39872(15) 0.25358(13) 0.02035(13) 0.025 Uani 1 1 d . . .
N2 N 0.22474(15) 0.26371(13) -0.04379(13) 0.024 Uani 1 1 d . . .
C54 C 0.10942(18) 0.20109(17) 0.04971(15) 0.026 Uani 1 1 d . . .
C6 C 0.50242(18) 0.31690(16) 0.11305(15) 0.024 Uani 1 1 d . . .
C59 C 0.06469(19) 0.24025(17) 0.10067(15) 0.029 Uani 1 1 d . . .
C2 C 0.15829(18) 0.23820(15) -0.02717(15) 0.022 Uani 1 1 d . . .
C3 C 0.22136(18) 0.29323(16) -0.08503(15) 0.022 Uani 1 1 d . . .
C5 C 0.41853(18) 0.28897(16) 0.08704(15) 0.023 Uani 1 1 d . . .
C1 C 0.36500(18) 0.34746(17) 0.19079(16) 0.027 Uani 1 1 d . . .
O2 O 0.82817(16) 0.39011(14) 0.09130(14) 0.053 Uani 1 1 d . . .
C4 C 0.44934(18) 0.21521(16) -0.02209(15) 0.024 Uani 1 1 d . . .
C35 C 0.32569(19) 0.39407(17) -0.12395(17) 0.028 Uani 1 1 d . . .
C11 C 0.54675(19) 0.34634(16) 0.08091(16) 0.026 Uani 1 1 d . . .
H11 H 0.5243 0.3476 0.0435 0.031 Uiso 1 1 calc R . .
C30 C 0.29631(18) 0.32561(17) -0.15537(16) 0.026 Uani 1 1 d . . .
C55 C 0.1045(2) 0.13165(17) 0.02633(16) 0.028 Uani 1 1 d . . .
C42 C 0.15377(18) 0.33094(16) -0.08480(16) 0.025 Uani 1 1 d . . .
C48 C 0.08547(19) 0.21063(16) -0.07425(16) 0.026 Uani 1 1 d . . .
C12 C 0.50253(19) 0.17745(16) -0.00091(15) 0.027 Uani 1 1 d . . .
C10 C 0.6241(2) 0.37381(17) 0.10440(17) 0.030 Uani 1 1 d . . .
H10 H 0.6534 0.3935 0.0828 0.036 Uiso 1 1 calc R . .
C19 C 0.4460(2) 0.09585(17) -0.16783(16) 0.030 Uani 1 1 d . . .
C18 C 0.47696(19) 0.16400(17) -0.13560(15) 0.027 Uani 1 1 d . . .
C70 C 0.35115(19) 0.32191(19) 0.23642(17) 0.031 Uani 1 1 d . . .
C58 C 0.0158(2) 0.20827(19) 0.12733(17) 0.038 Uani 1 1 d . . .
H58 H -0.0141 0.2333 0.1608 0.046 Uiso 1 1 calc R . .
C74 C 0.3846(2) 0.44514(18) 0.16181(17) 0.033 Uani 1 1 d . . .
H74 H 0.3947 0.4084 0.1197 0.039 Uiso 1 1 calc R . .
C36 C 0.3418(2) 0.43146(17) -0.04909(18) 0.034 Uani 1 1 d . . .
H36 H 0.3007 0.4139 -0.0304 0.041 Uiso 1 1 calc R . .
C69 C 0.3481(2) 0.3675(2) 0.30216(17) 0.039 Uani 1 1 d . . .
H69 H 0.3390 0.3517 0.3330 0.047 Uiso 1 1 calc R . .
C23 C 0.5377(2) 0.19001(18) -0.16026(16) 0.032 Uani 1 1 d . . .
C56 C 0.0548(2) 0.10208(19) 0.05517(18) 0.038 Uani 1 1 d . . .
H56 H 0.0511 0.0559 0.0405 0.046 Uiso 1 1 calc R . .
C66 C 0.37529(19) 0.41689(17) 0.21098(16) 0.028 Uani 1 1 d . . .
C67 C 0.3721(2) 0.4599(2) 0.27788(17) 0.039 Uani 1 1 d . . .
H67 H 0.3794 0.5061 0.2924 0.047 Uiso 1 1 calc R . .
C63 C 0.0730(2) 0.31606(17) 0.12671(17) 0.033 Uani 1 1 d . . .
H63 H 0.0873 0.3258 0.0904 0.040 Uiso 1 1 calc R . .
C31 C 0.28869(19) 0.28841(18) -0.22445(16) 0.029 Uani 1 1 d . . .
C57 C 0.0106(2) 0.1396(2) 0.10504(18) 0.042 Uani 1 1 d . . .
H57 H -0.0224 0.1188 0.1236 0.050 Uiso 1 1 calc R . .
C7 C 0.5364(2) 0.31557(18) 0.16908(16) 0.031 Uani 1 1 d . . .
H7 H 0.5071 0.2963 0.1911 0.037 Uiso 1 1 calc R . .
C34 C 0.3456(2) 0.42484(19) -0.16332(19) 0.036 Uani 1 1 d . . .
H34 H 0.3647 0.4703 -0.1436 0.043 Uiso 1 1 calc R . .
C20 C 0.4784(2) 0.05407(19) -0.22487(17) 0.038 Uani 1 1 d . . .
H20 H 0.4586 0.0088 -0.2471 0.046 Uiso 1 1 calc R . .
C43 C 0.10982(19) 0.31977(18) -0.14265(17) 0.030 Uani 1 1 d . . .
H43 H 0.1242 0.2897 -0.1834 0.036 Uiso 1 1 calc R . .
C27 C 0.3750(2) 0.07041(17) -0.14430(17) 0.034 Uani 1 1 d . . .
H27 H 0.3787 0.0964 -0.0961 0.041 Uiso 1 1 calc R . .
C61 C 0.1563(2) 0.09028(17) -0.02645(18) 0.034 Uani 1 1 d . . .
H61 H 0.1705 0.1154 -0.0511 0.041 Uiso 1 1 calc R . .
C13 C 0.4723(2) 0.14223(18) 0.03154(18) 0.037 Uani 1 1 d . . .
H13 H 0.4204 0.1441 0.0419 0.044 Uiso 1 1 calc R . .
C49 C 0.0911(2) 0.16589(17) -0.13983(17) 0.032 Uani 1 1 d . . .
H49 H 0.1399 0.1537 -0.1540 0.039 Uiso 1 1 calc R . .
C47 C 0.1328(2) 0.37780(17) -0.02438(18) 0.033 Uani 1 1 d . . .
H47 H 0.1621 0.3863 0.0146 0.040 Uiso 1 1 calc R . .
C22 C 0.5682(2) 0.1456(2) -0.21723(18) 0.042 Uani 1 1 d . . .
H22 H 0.6090 0.1615 -0.2341 0.050 Uiso 1 1 calc R . .
C68 C 0.3583(2) 0.4356(2) 0.32250(18) 0.043 Uani 1 1 d . . .
H68 H 0.3559 0.4652 0.3667 0.052 Uiso 1 1 calc R . .
C33 C 0.3376(2) 0.3890(2) -0.23134(19) 0.039 Uani 1 1 d . . .
H33 H 0.3510 0.4106 -0.2568 0.047 Uiso 1 1 calc R . .
C32 C 0.3101(2) 0.3222(2) -0.26170(18) 0.036 Uani 1 1 d . . .
H32 H 0.3055 0.2988 -0.3076 0.043 Uiso 1 1 calc R . .
C21 C 0.5390(2) 0.0785(2) -0.24893(18) 0.044 Uani 1 1 d . . .
H21 H 0.5603 0.0496 -0.2867 0.053 Uiso 1 1 calc R . .
C38 C 0.4209(2) 0.4172(2) -0.0274(2) 0.045 Uani 1 1 d . . .
H38A H 0.4214 0.3696 -0.0450 0.068 Uiso 1 1 calc R . .
H38B H 0.4282 0.4374 0.0200 0.068 Uiso 1 1 calc R . .
H38C H 0.4626 0.4356 -0.0435 0.068 Uiso 1 1 calc R . .
C53 C 0.0122(2) 0.2295(2) -0.05443(18) 0.038 Uani 1 1 d . . .
H53 H 0.0076 0.2591 -0.0106 0.046 Uiso 1 1 calc R . .
C64 C 0.1396(2) 0.3498(2) 0.18206(19) 0.044 Uani 1 1 d . . .
H64A H 0.1266 0.3423 0.2191 0.066 Uiso 1 1 calc R . .
H64B H 0.1469 0.3972 0.1954 0.066 Uiso 1 1 calc R . .
H64C H 0.1873 0.3313 0.1666 0.066 Uiso 1 1 calc R . .
C8 C 0.6140(2) 0.34306(19) 0.19204(18) 0.037 Uani 1 1 d . . .
H8 H 0.6367 0.3420 0.2294 0.044 Uiso 1 1 calc R . .
C9 C 0.6578(2) 0.37208(19) 0.15973(18) 0.036 Uani 1 1 d . . .
H9 H 0.7099 0.3903 0.1753 0.043 Uiso 1 1 calc R . .
C17 C 0.5807(2) 0.17522(19) -0.01483(17) 0.035 Uani 1 1 d . . .
H17 H 0.6018 0.1988 -0.0364 0.042 Uiso 1 1 calc R . .
C39 C 0.2629(2) 0.21333(19) -0.25838(17) 0.036 Uani 1 1 d . . .
H39 H 0.2395 0.2017 -0.2257 0.043 Uiso 1 1 calc R . .
C46 C 0.0688(2) 0.41175(19) -0.0221(2) 0.041 Uani 1 1 d . . .
H46 H 0.0555 0.4433 0.0184 0.050 Uiso 1 1 calc R . .
C24 C 0.5667(2) 0.26456(19) -0.12753(18) 0.040 Uani 1 1 d . . .
H24 H 0.5479 0.2841 -0.0835 0.049 Uiso 1 1 calc R . .
C50 C 0.0239(2) 0.13922(19) -0.18439(18) 0.041 Uani 1 1 d . . .
H50 H 0.0277 0.1084 -0.2279 0.049 Uiso 1 1 calc R . .
C71 C 0.3384(2) 0.2466(2) 0.21282(19) 0.039 Uani 1 1 d . . .
H71 H 0.3701 0.2256 0.1758 0.047 Uiso 1 1 calc R . .
C51 C -0.0481(2) 0.1583(2) -0.16422(19) 0.050 Uani 1 1 d . . .
H51 H -0.0928 0.1403 -0.1941 0.060 Uiso 1 1 calc R . .
C16 C 0.6272(2) 0.1377(2) 0.00358(19) 0.045 Uani 1 1 d . . .
H16 H 0.6796 0.1367 -0.0052 0.054 Uiso 1 1 calc R . .
C44 C 0.0449(2) 0.3531(2) -0.13987(19) 0.039 Uani 1 1 d . . .
H44 H 0.0150 0.3446 -0.1786 0.046 Uiso 1 1 calc R . .
C29 C 0.2995(2) 0.0841(2) -0.1720(2) 0.046 Uani 1 1 d . . .
H29A H 0.3020 0.1312 -0.1595 0.069 Uiso 1 1 calc R . .
H29B H 0.2551 0.0705 -0.1546 0.069 Uiso 1 1 calc R . .
H29C H 0.2941 0.0592 -0.2193 0.069 Uiso 1 1 calc R . .
C45 C 0.0247(2) 0.3989(2) -0.0796(2) 0.045 Uani 1 1 d . . .
H45 H -0.0190 0.4213 -0.0778 0.054 Uiso 1 1 calc R . .
C52 C -0.0540(2) 0.2042(2) -0.09951(19) 0.051 Uani 1 1 d . . .
H52 H -0.1025 0.2182 -0.0863 0.061 Uiso 1 1 calc R . .
C28 C 0.3693(3) -0.0036(2) -0.1603(2) 0.050 Uani 1 1 d . . .
H28A H 0.3637 -0.0307 -0.2073 0.075 Uiso 1 1 calc R . .
H28B H 0.3244 -0.0150 -0.1418 0.075 Uiso 1 1 calc R . .
H28C H 0.4161 -0.0117 -0.1417 0.075 Uiso 1 1 calc R . .
C75 C 0.4537(3) 0.5005(2) 0.1826(2) 0.051 Uani 1 1 d . . .
H75A H 0.4435 0.5387 0.2219 0.077 Uiso 1 1 calc R . .
H75B H 0.4602 0.5132 0.1478 0.077 Uiso 1 1 calc R . .
H75C H 0.5008 0.4844 0.1910 0.077 Uiso 1 1 calc R . .
C37 C 0.3408(3) 0.5072(2) -0.0198(2) 0.052 Uani 1 1 d . . .
H37A H 0.3838 0.5265 -0.0340 0.078 Uiso 1 1 calc R . .
H37B H 0.3460 0.5264 0.0275 0.078 Uiso 1 1 calc R . .
H37C H 0.2920 0.5164 -0.0346 0.078 Uiso 1 1 calc R . .
C15 C 0.5964(3) 0.1020(2) 0.0346(2) 0.049 Uani 1 1 d . . .
H15 H 0.6278 0.0764 0.0461 0.059 Uiso 1 1 calc R . .
C76 C 0.3079(2) 0.4695(2) 0.1502(2) 0.054 Uani 1 1 d . . .
H76A H 0.2668 0.4324 0.1317 0.081 Uiso 1 1 calc R . .
H76B H 0.3145 0.4885 0.1200 0.081 Uiso 1 1 calc R . .
H76C H 0.2941 0.5030 0.1914 0.081 Uiso 1 1 calc R . .
C14 C 0.5197(3) 0.1039(2) 0.0487(2) 0.048 Uani 1 1 d . . .
H14 H 0.4990 0.0797 0.0698 0.057 Uiso 1 1 calc R . .
C60 C 0.2317(2) 0.0828(2) 0.0048(2) 0.058 Uani 1 1 d . . .
H60A H 0.2576 0.1263 0.0354 0.087 Uiso 1 1 calc R . .
H60B H 0.2656 0.0606 -0.0289 0.087 Uiso 1 1 calc R . .
H60C H 0.2202 0.0565 0.0278 0.087 Uiso 1 1 calc R . .
C65 C -0.0028(2) 0.3457(2) 0.1495(2) 0.050 Uani 1 1 d . . .
H65A H -0.0451 0.3213 0.1155 0.074 Uiso 1 1 calc R . .
H65B H 0.0032 0.3920 0.1582 0.074 Uiso 1 1 calc R . .
H65C H -0.0144 0.3426 0.1890 0.074 Uiso 1 1 calc R . .
C62 C 0.1141(3) 0.0223(2) -0.0759(2) 0.055 Uani 1 1 d . . .
H62A H 0.1031 -0.0051 -0.0540 0.082 Uiso 1 1 calc R . .
H62B H 0.1468 0.0007 -0.1107 0.082 Uiso 1 1 calc R . .
H62C H 0.0656 0.0283 -0.0942 0.082 Uiso 1 1 calc R . .
C73 C 0.2533(3) 0.2184(2) 0.1886(2) 0.057 Uani 1 1 d . . .
H73A H 0.2210 0.2387 0.2241 0.086 Uiso 1 1 calc R . .
H73B H 0.2474 0.1707 0.1735 0.086 Uiso 1 1 calc R . .
H73C H 0.2375 0.2278 0.1528 0.086 Uiso 1 1 calc R . .
C168 C 0.8683(3) 0.4508(2) 0.0973(2) 0.058 Uani 1 1 d . . .
H16P H 0.8446 0.4625 0.0650 0.070 Uiso 1 1 calc R . .
H16Q H 0.9230 0.4455 0.0893 0.070 Uiso 1 1 calc R . .
C25 C 0.5317(3) 0.2983(2) -0.1651(2) 0.063 Uani 1 1 d . . .
H25A H 0.5478 0.2793 -0.2091 0.095 Uiso 1 1 calc R . .
H25B H 0.5498 0.3455 -0.1430 0.095 Uiso 1 1 calc R . .
H25C H 0.4754 0.2916 -0.1672 0.095 Uiso 1 1 calc R . .
C40 C 0.3335(3) 0.1750(2) -0.2796(2) 0.059 Uani 1 1 d . . .
H40A H 0.3560 0.1831 -0.3138 0.088 Uiso 1 1 calc R . .
H40B H 0.3171 0.1278 -0.2961 0.088 Uiso 1 1 calc R . .
H40C H 0.3721 0.1899 -0.2424 0.088 Uiso 1 1 calc R . .
C41 C 0.2006(3) 0.1908(2) -0.3169(2) 0.060 Uani 1 1 d . . .
H41A H 0.1560 0.2148 -0.3024 0.089 Uiso 1 1 calc R . .
H41B H 0.1843 0.1435 -0.3343 0.089 Uiso 1 1 calc R . .
H41C H 0.2223 0.2000 -0.3506 0.089 Uiso 1 1 calc R . .
Li2 Li 0.3434(3) 0.2541(3) -0.0662(3) 0.030 Uani 1 1 d . . .
C169 C 0.8282(3) 0.3356(3) 0.0281(2) 0.065 Uani 1 1 d . . .
H169 H 0.8484 0.3384 -0.0081 0.078 Uiso 1 1 calc R . .
Li1 Li 0.2814(3) 0.2641(3) 0.0434(3) 0.029 Uani 1 1 d . . .
C167 C 0.8634(3) 0.5047(2) 0.1652(2) 0.070 Uani 1 1 d . . .
H16R H 0.8903 0.5462 0.1698 0.105 Uiso 1 1 calc R . .
H16S H 0.8874 0.4929 0.1969 0.105 Uiso 1 1 calc R . .
H16T H 0.8091 0.5097 0.1727 0.105 Uiso 1 1 calc R . .
C72 C 0.3640(3) 0.2273(3) 0.2666(3) 0.082 Uani 1 1 d . . .
H72A H 0.4178 0.2457 0.2830 0.123 Uiso 1 1 calc R . .
H72B H 0.3593 0.1793 0.2485 0.123 Uiso 1 1 calc R . .
H72C H 0.3311 0.2447 0.3021 0.123 Uiso 1 1 calc R . .
C26 C 0.6561(3) 0.2798(3) -0.1182(3) 0.077 Uani 1 1 d . . .
H26A H 0.6778 0.2543 -0.0983 0.115 Uiso 1 1 calc R . .
H26B H 0.6710 0.3268 -0.0900 0.115 Uiso 1 1 calc R . .
H26C H 0.6760 0.2679 -0.1603 0.115 Uiso 1 1 calc R . .
C170 C 0.7913(3) 0.2732(2) 0.0281(3) 0.076 Uani 1 1 d . . .
H17A H 0.7876 0.2369 -0.0158 0.114 Uiso 1 1 calc R . .
H17B H 0.7396 0.2795 0.0426 0.114 Uiso 1 1 calc R . .
H17C H 0.8229 0.2629 0.0575 0.114 Uiso 1 1 calc R . .
N9 N 0.32783(15) 0.77157(13) 0.47316(12) 0.024 Uani 1 1 d . . .
N12 N 0.05694(16) 0.78962(14) 0.58943(13) 0.028 Uani 1 1 d . . .
N10 N 0.13466(16) 0.71072(14) 0.38478(13) 0.028 Uani 1 1 d . . .
N8 N 0.27342(15) 0.73575(13) 0.54144(13) 0.024 Uani 1 1 d . . .
N11 N 0.09685(15) 0.75143(13) 0.48758(12) 0.026 Uani 1 1 d . . .
N7 N 0.21928(15) 0.70479(14) 0.61373(13) 0.026 Uani 1 1 d . . .
C143 C 0.37909(18) 0.81136(17) 0.45371(16) 0.026 Uani 1 1 d . . .
C144 C 0.42264(19) 0.77883(18) 0.39957(16) 0.031 Uani 1 1 d . . .
C89 C 0.07590(18) 0.71867(16) 0.42072(15) 0.024 Uani 1 1 d . . .
C97 C -0.0065(2) 0.82775(17) 0.51432(15) 0.028 Uani 1 1 d . . .
C136 C 0.33772(18) 0.76593(16) 0.52721(15) 0.023 Uani 1 1 d . . .
C96 C 0.04702(18) 0.78782(16) 0.53163(15) 0.025 Uani 1 1 d . . .
C77 C 0.13121(19) 0.66758(18) 0.31609(16) 0.030 Uani 1 1 d . . .
C115 C 0.20751(18) 0.66884(17) 0.65096(16) 0.026 Uani 1 1 d . . .
C129 C 0.27962(18) 0.70457(16) 0.58112(15) 0.024 Uani 1 1 d . . .
C116 C 0.20977(19) 0.70576(18) 0.71973(16) 0.028 Uani 1 1 d . . .
C90 C -0.00749(18) 0.68800(16) 0.39479(15) 0.024 Uani 1 1 d . . .
C103 C 0.02126(19) 0.83244(17) 0.64617(16) 0.028 Uani 1 1 d . . .
C138 C 0.3997(2) 0.83275(17) 0.64294(16) 0.029 Uani 1 1 d . . .
H138 H 0.3494 0.8360 0.6569 0.035 Uiso 1 1 calc R . .
C137 C 0.40925(18) 0.79705(16) 0.57587(16) 0.025 Uani 1 1 d . . .
C108 C 0.0508(2) 0.90085(18) 0.68141(16) 0.034 Uani 1 1 d . . .
C130 C 0.34878(19) 0.66756(16) 0.57866(16) 0.026 Uani 1 1 d . . .
C82 C 0.1196(2) 0.59781(19) 0.29208(17) 0.035 Uani 1 1 d . . .
C149 C 0.3287(2) 0.91678(18) 0.53872(18) 0.037 Uani 1 1 d . . .
H149 H 0.3116 0.8850 0.5557 0.044 Uiso 1 1 calc R . .
C104 C -0.0366(2) 0.80236(19) 0.66975(17) 0.036 Uani 1 1 d . . .
C91 C -0.05018(19) 0.65933(16) 0.42826(16) 0.028 Uani 1 1 d . . .
H91 H -0.0271 0.6600 0.4664 0.033 Uiso 1 1 calc R . .
C142 C 0.4843(2) 0.79204(19) 0.55655(17) 0.034 Uani 1 1 d . . .
H142 H 0.4916 0.7679 0.5121 0.041 Uiso 1 1 calc R . .
C102 C 0.0227(2) 0.86335(18) 0.48183(18) 0.036 Uani 1 1 d . . .
H102 H 0.0739 0.8607 0.4700 0.044 Uiso 1 1 calc R . .
C145 C 0.4622(2) 0.8170(2) 0.37379(18) 0.042 Uani 1 1 d . . .
H145 H 0.4903 0.7961 0.3375 0.050 Uiso 1 1 calc R . .
C107 C 0.0195(2) 0.9385(2) 0.74021(18) 0.042 Uani 1 1 d . . .
H107 H 0.0376 0.9839 0.7641 0.050 Uiso 1 1 calc R . .
C148 C 0.3777(2) 0.88117(18) 0.48240(17) 0.031 Uani 1 1 d . . .
C117 C 0.1893(2) 0.67160(19) 0.75627(17) 0.033 Uani 1 1 d . . .
H117 H 0.1910 0.6953 0.8020 0.039 Uiso 1 1 calc R . .
C140 C 0.5385(2) 0.85876(19) 0.66835(18) 0.040 Uani 1 1 d . . .
H140 H 0.5820 0.8803 0.6991 0.048 Uiso 1 1 calc R . .
C139 C 0.4645(2) 0.86325(18) 0.68874(17) 0.035 Uani 1 1 d . . .
H139 H 0.4578 0.8868 0.7334 0.042 Uiso 1 1 calc R . .
C92 C -0.1267(2) 0.62989(17) 0.40511(18) 0.035 Uani 1 1 d . . .
H92 H -0.1551 0.6107 0.4277 0.042 Uiso 1 1 calc R . .
C83 C 0.1091(2) 0.56496(19) 0.33751(18) 0.037 Uani 1 1 d . . .
H83 H 0.1003 0.6002 0.3810 0.045 Uiso 1 1 calc R . .
C95 C -0.04279(19) 0.68592(17) 0.33746(16) 0.030 Uani 1 1 d . . .
H95 H -0.0146 0.7043 0.3142 0.036 Uiso 1 1 calc R . .
C120 C 0.1840(2) 0.59931(19) 0.61923(18) 0.036 Uani 1 1 d . A .
C152 C 0.4229(2) 0.70348(19) 0.37001(18) 0.038 Uani 1 1 d . . .
H152 H 0.4147 0.6906 0.4054 0.045 Uiso 1 1 calc R . .
C147 C 0.4195(2) 0.9172(2) 0.4546(2) 0.044 Uani 1 1 d . . .
H147 H 0.4195 0.9634 0.4728 0.053 Uiso 1 1 calc R . .
C118 C 0.1667(2) 0.6039(2) 0.72603(19) 0.039 Uani 1 1 d . . .
H118 H 0.1529 0.5821 0.7512 0.047 Uiso 1 1 calc R . .
C135 C 0.3735(2) 0.62674(17) 0.51750(17) 0.032 Uani 1 1 d . . .
H135 H 0.3470 0.6229 0.4791 0.039 Uiso 1 1 calc R . .
C119 C 0.1644(2) 0.5677(2) 0.65820(19) 0.041 Uani 1 1 d . . .
H119 H 0.1495 0.5216 0.6382 0.049 Uiso 1 1 calc R . .
C109 C 0.1198(2) 0.92975(18) 0.65830(18) 0.038 Uani 1 1 d . . .
H109 H 0.1150 0.9062 0.6099 0.046 Uiso 1 1 calc R . .
C78 C 0.1509(2) 0.6974(2) 0.27501(18) 0.039 Uani 1 1 d . . .
C81 C 0.1242(2) 0.5584(2) 0.22467(18) 0.047 Uani 1 1 d . . .
H81 H 0.1153 0.5119 0.2072 0.056 Uiso 1 1 calc R . .
C146 C 0.4607(2) 0.8855(2) 0.4008(2) 0.049 Uani 1 1 d . . .
H146 H 0.4874 0.9102 0.3825 0.059 Uiso 1 1 calc R . .
C94 C -0.1196(2) 0.65665(19) 0.31502(18) 0.038 Uani 1 1 d . . .
H94 H -0.1430 0.6558 0.2769 0.045 Uiso 1 1 calc R . .
C98 C -0.0832(2) 0.8319(2) 0.53119(18) 0.040 Uani 1 1 d . . .
H98 H -0.1035 0.8082 0.5530 0.048 Uiso 1 1 calc R . .
C131 C 0.3892(2) 0.67246(18) 0.63535(18) 0.032 Uani 1 1 d . . .
H131 H 0.3727 0.6989 0.6765 0.039 Uiso 1 1 calc R . .
C93 C -0.1614(2) 0.62876(19) 0.34865(19) 0.039 Uani 1 1 d . . .
H93 H -0.2131 0.6091 0.3334 0.047 Uiso 1 1 calc R . .
C132 C 0.4538(2) 0.63835(19) 0.6311(2) 0.039 Uani 1 1 d . . .
H132 H 0.4813 0.6429 0.6694 0.047 Uiso 1 1 calc R . .
C105 C -0.0656(2) 0.8431(2) 0.72942(18) 0.045 Uani 1 1 d . . .
H105 H -0.1043 0.8247 0.7460 0.055 Uiso 1 1 calc R . .
C154 C 0.3544(2) 0.6672(2) 0.3167(2) 0.049 Uani 1 1 d . . .
H15A H 0.3061 0.6821 0.3345 0.073 Uiso 1 1 calc R . .
H15B H 0.3521 0.6197 0.3017 0.073 Uiso 1 1 calc R . .
H15C H 0.3619 0.6771 0.2802 0.073 Uiso 1 1 calc R . .
C126 C 0.2320(2) 0.78146(18) 0.75425(17) 0.035 Uani 1 1 d . . .
H126 H 0.2473 0.7950 0.7205 0.042 Uiso 1 1 calc R . .
C80 C 0.1414(2) 0.5867(3) 0.18346(19) 0.056 Uani 1 1 d . . .
H80 H 0.1440 0.5593 0.1387 0.067 Uiso 1 1 calc R . .
C134 C 0.4375(2) 0.59175(19) 0.5133(2) 0.041 Uani 1 1 d . . .
H134 H 0.4534 0.5643 0.4723 0.049 Uiso 1 1 calc R . .
C112 C -0.0655(2) 0.7279(2) 0.63251(18) 0.043 Uani 1 1 d . . .
H112 H -0.0520 0.7125 0.5869 0.051 Uiso 1 1 calc R . .
C106 C -0.0371(3) 0.9106(2) 0.76393(19) 0.049 Uani 1 1 d . . .
H106 H -0.0567 0.9372 0.8036 0.059 Uiso 1 1 calc R . .
C133 C 0.4774(2) 0.59764(19) 0.5701(2) 0.042 Uani 1 1 d . . .
H133 H 0.5203 0.5742 0.5673 0.050 Uiso 1 1 calc R . .
C141 C 0.5488(2) 0.8226(2) 0.60259(19) 0.044 Uani 1 1 d . . .
H141 H 0.5993 0.8186 0.5891 0.053 Uiso 1 1 calc R . .
C101 C -0.0244(3) 0.9030(2) 0.4669(2) 0.047 Uani 1 1 d . . .
H101 H -0.0046 0.9269 0.4451 0.057 Uiso 1 1 calc R . .
C79 C 0.1548(2) 0.6548(3) 0.20811(19) 0.052 Uani 1 1 d . . .
H79 H 0.1669 0.6733 0.1797 0.062 Uiso 1 1 calc R . .
C99 C -0.1297(2) 0.8711(2) 0.5157(2) 0.053 Uani 1 1 d . . .
H99 H -0.1814 0.8732 0.5267 0.063 Uiso 1 1 calc R . .
C110 C 0.1972(2) 0.9154(2) 0.6831(2) 0.050 Uani 1 1 d . . .
H11A H 0.2043 0.9391 0.7305 0.076 Uiso 1 1 calc R . .
H11B H 0.2402 0.9300 0.6651 0.076 Uiso 1 1 calc R . .
H11C H 0.1953 0.8680 0.6692 0.076 Uiso 1 1 calc R . .
C153 C 0.5008(2) 0.6805(2) 0.3432(2) 0.056 Uani 1 1 d . . .
H15D H 0.5075 0.6871 0.3047 0.083 Uiso 1 1 calc R . .
H15E H 0.5004 0.6337 0.3316 0.083 Uiso 1 1 calc R . .
H15F H 0.5435 0.7061 0.3764 0.083 Uiso 1 1 calc R . .
C100 C -0.1003(3) 0.9070(2) 0.4842(2) 0.054 Uani 1 1 d . . .
H100 H -0.1316 0.9339 0.4746 0.065 Uiso 1 1 calc R . .
C85 C 0.0384(3) 0.5112(2) 0.3150(2) 0.058 Uani 1 1 d . . .
H85A H -0.0083 0.5301 0.3109 0.086 Uiso 1 1 calc R . .
H85B H 0.0330 0.4943 0.3470 0.086 Uiso 1 1 calc R . .
H85C H 0.0458 0.4751 0.2730 0.086 Uiso 1 1 calc R . .
C86 C 0.1693(3) 0.7734(2) 0.3048(2) 0.059 Uani 1 1 d . . .
H86 H 0.1889 0.7867 0.3506 0.070 Uiso 1 1 calc R . .
C111 C 0.1226(3) 1.0045(2) 0.6788(2) 0.057 Uani 1 1 d . . .
H11D H 0.0737 1.0132 0.6636 0.086 Uiso 1 1 calc R . .
H11E H 0.1650 1.0183 0.6595 0.086 Uiso 1 1 calc R . .
H11F H 0.1310 1.0292 0.7260 0.086 Uiso 1 1 calc R . .
Li3 Li 0.2138(3) 0.7417(3) 0.4611(3) 0.030 Uani 1 1 d . . .
C121 C 0.1756(3) 0.5602(2) 0.5444(2) 0.061 Uani 1 1 d D . .
H121 H 0.2177 0.5771 0.5260 0.073 Uiso 0.51 1 calc PR A 1
H12A H 0.1883 0.5902 0.5245 0.073 Uiso 0.49 1 d PR A 2
C84 C 0.1848(3) 0.5375(2) 0.3461(2) 0.053 Uani 1 1 d . . .
H84A H 0.1976 0.5055 0.3037 0.079 Uiso 1 1 calc R . .
H84B H 0.1775 0.5160 0.3741 0.079 Uiso 1 1 calc R . .
H84C H 0.2269 0.5737 0.3659 0.079 Uiso 1 1 calc R . .
C150 C 0.3754(3) 0.9781(2) 0.5960(2) 0.063 Uani 1 1 d . . .
H15G H 0.4219 0.9651 0.6100 0.094 Uiso 1 1 calc R . .
H15H H 0.3435 0.9961 0.6322 0.094 Uiso 1 1 calc R . .
H15I H 0.3903 1.0116 0.5819 0.094 Uiso 1 1 calc R . .
C151 C 0.2550(3) 0.9351(3) 0.5143(2) 0.065 Uani 1 1 d . . .
H15J H 0.2696 0.9675 0.4987 0.097 Uiso 1 1 calc R . .
H15K H 0.2224 0.9538 0.5498 0.097 Uiso 1 1 calc R . .
H15L H 0.2265 0.8956 0.4788 0.097 Uiso 1 1 calc R . .
C128 C 0.1633(3) 0.8182(2) 0.7850(2) 0.061 Uani 1 1 d . . .
H12B H 0.1203 0.8059 0.7515 0.092 Uiso 1 1 calc R . .
H12C H 0.1790 0.8658 0.8042 0.092 Uiso 1 1 calc R . .
H12D H 0.1471 0.8063 0.8186 0.092 Uiso 1 1 calc R . .
C127 C 0.3019(3) 0.8040(2) 0.8061(3) 0.071 Uani 1 1 d . . .
H12E H 0.2874 0.7949 0.8419 0.106 Uiso 1 1 calc R . .
H12F H 0.3172 0.8513 0.8225 0.106 Uiso 1 1 calc R . .
H12G H 0.3450 0.7801 0.7867 0.106 Uiso 1 1 calc R . .
C87 C 0.0989(3) 0.8098(3) 0.3112(3) 0.085 Uani 1 1 d . . .
H87A H 0.0742 0.7980 0.2680 0.127 Uiso 1 1 calc R . .
H87B H 0.1150 0.8573 0.3338 0.127 Uiso 1 1 calc R . .
H87C H 0.0623 0.7975 0.3358 0.127 Uiso 1 1 calc R . .
C113 C -0.0234(3) 0.6897(3) 0.6611(3) 0.086 Uani 1 1 d . . .
H11G H 0.0316 0.6941 0.6556 0.129 Uiso 1 1 calc R . .
H11H H -0.0447 0.6431 0.6388 0.129 Uiso 1 1 calc R . .
H11I H -0.0303 0.7073 0.7073 0.129 Uiso 1 1 calc R . .
Li4 Li 0.1544(3) 0.7442(3) 0.5688(3) 0.030 Uani 1 1 d . . .
C114 C -0.1539(3) 0.7119(3) 0.6296(3) 0.082 Uani 1 1 d . . .
H11J H -0.1685 0.7221 0.6731 0.123 Uiso 1 1 calc R . .
H11K H -0.1693 0.6651 0.6007 0.123 Uiso 1 1 calc R . .
H11L H -0.1799 0.7383 0.6131 0.123 Uiso 1 1 calc R . .
C125 C 0.0824(5) 0.5782(4) 0.5217(4) 0.050 Uani 0.51 1 d P A 1
H12H H 0.0414 0.5603 0.5389 0.074 Uiso 0.51 1 calc PR A 1
H12I H 0.0732 0.5582 0.4744 0.074 Uiso 0.51 1 calc PR A 1
H12J H 0.0826 0.6260 0.5397 0.074 Uiso 0.51 1 calc PR A 1
C123 C 0.1654(6) 0.4896(4) 0.5132(4) 0.059 Uani 0.51 1 d P A 1
H12K H 0.2112 0.4737 0.5244 0.088 Uiso 0.51 1 calc PR A 1
H12L H 0.1581 0.4733 0.4662 0.088 Uiso 0.51 1 calc PR A 1
H12M H 0.1200 0.4736 0.5278 0.088 Uiso 0.51 1 calc PR A 1
C122 C 0.2442(4) 0.5014(3) 0.5263(4) 0.040 Uani 0.49 1 d PD A 2
H12N H 0.2962 0.5248 0.5433 0.060 Uiso 0.49 1 calc PR A 2
H12O H 0.2424 0.4748 0.4793 0.060 Uiso 0.49 1 calc PR A 2
H12P H 0.2312 0.4727 0.5465 0.060 Uiso 0.49 1 calc PR A 2
C88 C 0.2348(4) 0.7993(4) 0.2790(4) 0.133 Uani 1 1 d . . .
H88A H 0.2799 0.7769 0.2790 0.199 Uiso 1 1 calc R . .
H88B H 0.2479 0.8467 0.3066 0.199 Uiso 1 1 calc R . .
H88C H 0.2192 0.7913 0.2347 0.199 Uiso 1 1 calc R . .
C124 C 0.1032(5) 0.5216(5) 0.5165(4) 0.051 Uani 0.49 1 d P A 2
H12Q H 0.0928 0.4910 0.5350 0.076 Uiso 0.49 1 calc PR A 2
H12R H 0.1043 0.4967 0.4696 0.076 Uiso 0.49 1 calc PR A 2
H12S H 0.0626 0.5504 0.5257 0.076 Uiso 0.49 1 calc PR A 2
O3 O 0.66312(18) 0.61186(16) 0.41303(16) 0.064 Uani 1 1 d . . .
C160 C 0.6085(4) 0.5555(3) 0.3977(3) 0.085 Uani 1 1 d . . .
H16A H 0.5556 0.5671 0.3961 0.102 Uiso 1 1 calc R . .
H16B H 0.6141 0.5410 0.4319 0.102 Uiso 1 1 calc R . .
C161 C 0.6577(3) 0.6669(3) 0.4753(3) 0.081 Uani 1 1 d . . .
H16C H 0.6718 0.6551 0.5102 0.097 Uiso 1 1 calc R . .
H16D H 0.6039 0.6774 0.4788 0.097 Uiso 1 1 calc R . .
C159 C 0.6211(4) 0.5000(3) 0.3330(3) 0.085 Uani 1 1 d . . .
H15W H 0.6212 0.5158 0.3001 0.128 Uiso 1 1 calc R . .
H15X H 0.5796 0.4637 0.3205 0.128 Uiso 1 1 calc R . .
H15Y H 0.6707 0.4845 0.3364 0.128 Uiso 1 1 calc R . .
C162 C 0.7100(3) 0.7257(3) 0.4835(3) 0.094 Uani 1 1 d . . .
H16E H 0.6965 0.7370 0.4486 0.141 Uiso 1 1 calc R . .
H16F H 0.7634 0.7160 0.4821 0.141 Uiso 1 1 calc R . .
H16G H 0.7043 0.7629 0.5253 0.141 Uiso 1 1 calc R . .
O1 O 0.28891(19) 0.0843(2) 0.40315(16) 0.076 Uani 1 1 d . . .
C155 C 0.3603(4) 0.1065(4) 0.5025(3) 0.119 Uani 1 1 d . . .
H15M H 0.3799 0.1499 0.5068 0.178 Uiso 1 1 calc R . .
H15N H 0.3994 0.0909 0.5219 0.178 Uiso 1 1 calc R . .
H15O H 0.3133 0.1097 0.5246 0.178 Uiso 1 1 calc R . .
C156 C 0.3422(3) 0.0584(3) 0.4311(3) 0.077 Uani 1 1 d . . .
H15P H 0.3900 0.0525 0.4089 0.092 Uiso 1 1 calc R . .
H15Q H 0.3195 0.0150 0.4263 0.092 Uiso 1 1 calc R . .
C158 C 0.2106(4) 0.0740(4) 0.3111(3) 0.119 Uani 1 1 d . . .
H15R H 0.1943 0.0463 0.2651 0.178 Uiso 1 1 calc R . .
H15S H 0.2413 0.1145 0.3167 0.178 Uiso 1 1 calc R . .
H15T H 0.1650 0.0851 0.3351 0.178 Uiso 1 1 calc R . .
C157 C 0.2588(4) 0.0373(4) 0.3366(3) 0.119 Uani 1 1 d . . .
H15U H 0.2267 -0.0009 0.3362 0.143 Uiso 1 1 calc R . .
H15V H 0.3017 0.0211 0.3095 0.143 Uiso 1 1 calc R . .
O4 O 0.2545(2) 0.9737(2) 0.0982(2) 0.094 Uani 1 1 d . . .
C166 C 0.3826(4) 1.0305(4) 0.1386(3) 0.128 Uani 1 1 d . . .
H16H H 0.4025 1.0042 0.0971 0.193 Uiso 1 1 calc R . .
H16I H 0.4239 1.0446 0.1737 0.193 Uiso 1 1 calc R . .
H16J H 0.3637 1.0693 0.1380 0.193 Uiso 1 1 calc R . .
C163 C 0.1292(3) 0.9203(3) 0.0466(4) 0.112 Uani 1 1 d . . .
H16K H 0.1520 0.9005 0.0053 0.168 Uiso 1 1 calc R . .
H16L H 0.1099 0.9612 0.0521 0.168 Uiso 1 1 calc R . .
H16M H 0.0865 0.8896 0.0468 0.168 Uiso 1 1 calc R . .
C164 C 0.1903(4) 0.9354(4) 0.1021(3) 0.117 Uani 1 1 d . . .
H164 H 0.1853 0.9209 0.1343 0.141 Uiso 1 1 calc R . .
C165 C 0.3165(4) 0.9891(5) 0.1494(3) 0.143 Uani 1 1 d . . .
H16N H 0.3338 0.9482 0.1469 0.171 Uiso 1 1 calc R . .
H16O H 0.2983 1.0141 0.1925 0.171 Uiso 1 1 calc R . .

loop_
_atom_site_aniso_label
_atom_site_aniso_U_11
_atom_site_aniso_U_22
_atom_site_aniso_U_33
_atom_site_aniso_U_23
_atom_site_aniso_U_13
_atom_site_aniso_U_12
N6 0.023 0.027 0.021 0.007 0.000 0.000
N3 0.023 0.027 0.025 0.014 0.001 -0.002
N4 0.024 0.024 0.021 0.008 -0.001 0.001
N1 0.023 0.023 0.022 0.009 0.002 -0.003
N5 0.022 0.023 0.023 0.006 -0.001 0.001
N2 0.022 0.026 0.027 0.015 0.001 -0.002
C54 0.021 0.029 0.023 0.011 -0.002 -0.007
C6 0.025 0.019 0.022 0.004 0.001 0.005
C59 0.026 0.033 0.020 0.008 0.000 -0.003
C2 0.020 0.019 0.025 0.008 0.004 0.001
C3 0.019 0.021 0.024 0.009 -0.001 -0.001
C5 0.023 0.020 0.024 0.008 -0.002 0.001
C1 0.018 0.034 0.023 0.009 0.000 0.002
O2 0.040 0.048 0.058 0.013 0.010 0.001
C4 0.021 0.020 0.025 0.006 -0.003 -0.003
C35 0.021 0.034 0.033 0.020 0.000 0.000
C11 0.026 0.024 0.025 0.010 0.001 0.004
C30 0.018 0.032 0.032 0.018 0.001 0.001
C55 0.031 0.026 0.024 0.010 -0.001 -0.005
C42 0.021 0.024 0.032 0.016 0.000 -0.004
C48 0.026 0.024 0.026 0.011 0.001 -0.004
C12 0.030 0.023 0.020 0.003 -0.003 0.004
C10 0.029 0.027 0.034 0.014 0.002 0.000
C19 0.032 0.027 0.026 0.009 0.001 0.005
C18 0.024 0.033 0.021 0.009 -0.003 0.005
C70 0.022 0.043 0.031 0.019 0.000 0.003
C58 0.037 0.040 0.026 0.007 0.009 -0.004
C74 0.033 0.026 0.032 0.008 0.004 0.002
C36 0.037 0.029 0.036 0.017 -0.002 -0.005
C69 0.032 0.063 0.027 0.023 0.004 0.012
C23 0.030 0.038 0.025 0.013 -0.002 -0.002
C56 0.046 0.027 0.036 0.013 0.003 -0.008
C66 0.022 0.033 0.023 0.007 0.001 0.005
C67 0.035 0.038 0.031 0.005 -0.001 0.007
C63 0.033 0.031 0.027 0.007 0.005 0.001
C31 0.019 0.041 0.030 0.019 0.002 0.003
C57 0.042 0.043 0.036 0.017 0.009 -0.011
C7 0.028 0.038 0.027 0.015 0.001 0.004
C34 0.031 0.037 0.045 0.025 -0.003 -0.005
C20 0.045 0.029 0.031 0.005 0.006 0.005
C43 0.025 0.035 0.035 0.020 0.000 -0.001
C27 0.036 0.026 0.029 0.004 0.002 -0.002
C61 0.039 0.025 0.037 0.013 0.008 -0.002
C13 0.042 0.033 0.037 0.016 0.002 0.006
C49 0.032 0.029 0.030 0.010 0.002 0.004
C47 0.029 0.029 0.035 0.010 0.001 0.000
C22 0.036 0.052 0.032 0.015 0.011 0.002
C68 0.040 0.055 0.022 0.005 0.002 0.013
C33 0.030 0.057 0.045 0.038 0.003 -0.003
C32 0.027 0.054 0.030 0.024 0.002 0.002
C21 0.049 0.046 0.029 0.009 0.015 0.013
C38 0.042 0.046 0.043 0.020 -0.011 -0.005
C53 0.025 0.052 0.029 0.011 0.002 0.001
C64 0.036 0.035 0.045 0.006 -0.001 -0.003
C8 0.029 0.050 0.030 0.018 -0.007 0.002
C9 0.024 0.039 0.039 0.015 -0.003 0.000
C17 0.033 0.037 0.028 0.008 -0.001 0.008
C39 0.038 0.038 0.028 0.012 0.001 0.000
C46 0.037 0.032 0.047 0.011 0.004 0.008
C24 0.039 0.042 0.031 0.011 0.004 -0.010
C50 0.047 0.035 0.027 0.004 -0.005 -0.001
C71 0.039 0.044 0.041 0.025 0.005 0.005
C51 0.033 0.065 0.037 0.014 -0.011 -0.013
C16 0.034 0.051 0.041 0.012 -0.005 0.019
C44 0.030 0.048 0.046 0.029 -0.003 0.005
C29 0.036 0.042 0.048 0.012 -0.001 -0.001
C45 0.030 0.044 0.064 0.026 0.004 0.014
C52 0.024 0.078 0.038 0.016 -0.001 0.001
C28 0.048 0.039 0.057 0.017 0.010 0.000
C75 0.054 0.039 0.046 0.010 0.008 -0.011
C37 0.065 0.038 0.048 0.017 -0.005 0.001
C15 0.060 0.041 0.045 0.016 -0.011 0.019
C76 0.047 0.070 0.063 0.045 0.009 0.015
C14 0.062 0.039 0.046 0.023 -0.001 0.009
C60 0.046 0.067 0.053 0.017 0.010 0.018
C65 0.040 0.045 0.050 0.008 0.000 0.009
C62 0.059 0.035 0.046 -0.002 0.010 -0.004
C73 0.056 0.053 0.056 0.022 -0.001 -0.008
C168 0.058 0.062 0.061 0.034 0.007 0.009
C25 0.073 0.047 0.065 0.024 -0.006 -0.007
C40 0.057 0.047 0.065 0.017 0.009 0.011
C41 0.068 0.043 0.052 0.013 -0.021 -0.007
Li2 0.027 0.032 0.031 0.015 0.001 0.003
C169 0.056 0.066 0.048 0.006 0.004 0.000
Li1 0.023 0.030 0.029 0.009 0.000 -0.006
C167 0.091 0.045 0.071 0.026 0.017 0.000
C72 0.106 0.061 0.086 0.047 -0.034 -0.010
C26 0.050 0.066 0.093 0.025 -0.015 -0.025
C170 0.043 0.058 0.084 -0.006 0.010 0.000
N9 0.022 0.026 0.021 0.010 0.001 -0.003
N12 0.027 0.028 0.022 0.006 0.001 0.000
N10 0.024 0.032 0.022 0.008 -0.001 -0.001
N8 0.021 0.026 0.025 0.013 0.001 -0.001
N11 0.024 0.026 0.020 0.006 -0.001 0.000
N7 0.023 0.028 0.025 0.014 0.000 -0.003
C143 0.020 0.033 0.025 0.015 -0.003 -0.007
C144 0.021 0.041 0.025 0.013 -0.002 -0.007
C89 0.023 0.024 0.024 0.009 -0.002 0.001
C97 0.031 0.025 0.020 0.001 -0.002 0.004
C136 0.025 0.020 0.022 0.006 0.003 0.002
C96 0.021 0.020 0.025 0.005 -0.003 -0.003
C77 0.017 0.045 0.024 0.012 0.001 0.005
C115 0.020 0.031 0.030 0.018 -0.001 -0.004
C129 0.024 0.023 0.020 0.008 -0.004 -0.005
C116 0.019 0.037 0.030 0.017 0.000 -0.003
C90 0.023 0.020 0.023 0.003 0.000 0.003
C103 0.026 0.032 0.021 0.007 0.000 0.003
C138 0.031 0.026 0.028 0.010 0.002 0.003
C137 0.023 0.025 0.027 0.013 -0.001 -0.001
C108 0.037 0.034 0.024 0.006 0.001 0.003
C130 0.022 0.025 0.031 0.015 0.000 -0.004
C82 0.024 0.043 0.026 0.004 0.000 0.009
C149 0.044 0.026 0.040 0.015 0.003 -0.004
C104 0.031 0.040 0.028 0.010 0.002 0.002
C91 0.028 0.024 0.026 0.008 0.001 0.000
C142 0.028 0.043 0.028 0.015 0.002 0.001
C102 0.037 0.031 0.036 0.011 -0.001 0.005
C145 0.034 0.057 0.029 0.019 0.001 -0.011
C107 0.053 0.033 0.030 0.005 0.004 0.004
C148 0.030 0.034 0.031 0.018 -0.005 -0.008
C117 0.029 0.045 0.028 0.020 0.003 0.000
C140 0.033 0.043 0.038 0.017 -0.014 -0.007
C139 0.045 0.027 0.026 0.007 -0.007 0.000
C92 0.031 0.027 0.043 0.013 0.004 -0.001
C83 0.036 0.033 0.031 0.004 0.004 0.004
C95 0.026 0.035 0.028 0.014 0.003 0.008
C120 0.038 0.035 0.033 0.015 -0.001 -0.008
C152 0.031 0.047 0.029 0.012 0.006 0.001
C147 0.045 0.042 0.047 0.027 -0.008 -0.015
C118 0.034 0.053 0.043 0.035 0.001 -0.006
C135 0.031 0.029 0.033 0.012 -0.004 0.000
C119 0.046 0.034 0.045 0.024 0.001 -0.009
C109 0.044 0.029 0.030 0.005 0.001 -0.004
C78 0.023 0.065 0.034 0.025 0.006 0.011
C81 0.041 0.056 0.026 0.002 -0.003 0.015
C146 0.041 0.068 0.046 0.038 -0.003 -0.021
C94 0.026 0.046 0.035 0.013 -0.006 0.004
C98 0.034 0.047 0.032 0.012 0.003 0.010
C131 0.026 0.039 0.034 0.021 -0.002 -0.005
C93 0.022 0.039 0.046 0.011 -0.005 -0.001
C132 0.029 0.045 0.049 0.029 -0.006 -0.001
C105 0.043 0.054 0.034 0.016 0.011 0.002
C154 0.040 0.043 0.045 0.005 0.000 0.001
C126 0.040 0.035 0.027 0.013 0.007 0.001
C80 0.046 0.088 0.023 0.011 0.001 0.031
C134 0.040 0.032 0.044 0.009 0.005 0.009
C112 0.041 0.048 0.030 0.012 0.007 -0.008
C106 0.056 0.051 0.028 0.004 0.012 0.009
C133 0.029 0.037 0.061 0.025 -0.002 0.005
C141 0.024 0.063 0.044 0.025 -0.003 -0.003
C101 0.059 0.038 0.045 0.019 -0.001 0.011
C79 0.040 0.095 0.034 0.037 0.010 0.025
C99 0.038 0.066 0.047 0.017 0.001 0.024
C110 0.039 0.050 0.051 0.015 -0.004 -0.005
C153 0.039 0.071 0.043 0.013 0.005 0.012
C100 0.059 0.055 0.047 0.019 -0.005 0.028
C85 0.051 0.043 0.057 0.005 0.008 -0.002
C86 0.057 0.077 0.062 0.047 0.022 0.015
C111 0.066 0.040 0.057 0.013 0.009 0.006
Li3 0.025 0.034 0.028 0.013 -0.002 -0.003
C121 0.087 0.048 0.031 0.009 0.000 -0.032
C84 0.051 0.054 0.056 0.026 0.006 0.015
C150 0.071 0.040 0.053 0.003 0.004 -0.011
C151 0.051 0.078 0.069 0.035 0.015 0.018
C128 0.054 0.047 0.074 0.017 0.012 0.011
C127 0.065 0.041 0.081 0.011 -0.029 -0.008
C87 0.081 0.082 0.093 0.040 0.021 0.007
C113 0.096 0.047 0.106 0.034 -0.035 -0.017
Li4 0.027 0.032 0.031 0.013 -0.001 0.004
C114 0.055 0.072 0.085 0.011 0.007 -0.020
C125 0.043 0.053 0.045 0.021 -0.016 -0.014
C123 0.085 0.039 0.048 0.019 -0.001 -0.005
C122 0.047 0.028 0.041 0.012 0.012 -0.001
C88 0.065 0.116 0.216 0.071 0.052 0.006
C124 0.040 0.057 0.040 0.012 -0.002 -0.009
O3 0.058 0.054 0.075 0.022 0.022 0.009
C160 0.095 0.076 0.098 0.052 0.029 0.003
C161 0.069 0.086 0.075 0.020 0.018 0.029
C159 0.123 0.055 0.080 0.037 0.017 -0.016
C162 0.069 0.063 0.105 -0.002 0.016 0.009
O1 0.054 0.114 0.059 0.034 0.007 0.029
C155 0.106 0.159 0.081 0.041 -0.017 0.046
C156 0.069 0.078 0.111 0.066 0.007 0.019
C158 0.106 0.159 0.081 0.041 -0.017 0.046
C157 0.102 0.178 0.057 0.028 0.002 0.060
O4 0.074 0.103 0.092 0.031 0.004 0.014
C166 0.086 0.139 0.084 -0.013 0.002 -0.007
C163 0.070 0.118 0.185 0.106 -0.018 -0.003
C164 0.106 0.147 0.071 0.048 -0.016 -0.092
C165 0.080 0.240 0.048 0.020 -0.002 -0.014

loop_
_atom_type_symbol
_atom_type_description
_atom_type_scat_dispersion_real
_atom_type_scat_dispersion_imag
_atom_type_scat_source
C C 0.0033 0.0016 'International Tables Vol C Tables 4.2.6.8 and 6.1.1.4'
H H 0.0000 0.0000 'International Tables Vol C Tables 4.2.6.8 and 6.1.1.4'
Li Li -0.0003 0.0001 'International Tables Vol C Tables 4.2.6.8 and 6.1.1.4'
N N 0.0061 0.0033 'International Tables Vol C Tables 4.2.6.8 and 6.1.1.4'
O O 0.0106 0.0060 'International Tables Vol C Tables 4.2.6.8 and 6.1.1.4'

loop_
_geom_angle_atom_site_label_1
_geom_angle_atom_site_label_2
_geom_angle_atom_site_label_3
_geom_angle
C5 N6 C1 124.3(3)
C5 N6 Li1 92.6(2)
C1 N6 Li1 139.0(3)
C3 N3 C30 124.3(3)
C3 N3 Li2 92.8(3)
C30 N3 Li2 139.4(3)
C4 N4 C18 124.3(3)
C4 N4 Li2 93.7(3)
C18 N4 Li2 138.0(3)
C2 N1 C54 123.9(3)
C2 N1 Li1 94.6(3)
C54 N1 Li1 139.1(3)
C5 N5 C4 122.3(3)
C5 N5 Li1 85.6(2)
C4 N5 Li1 147.0(3)
C5 N5 Li2 146.1(3)
C4 N5 Li2 84.7(2)
Li1 N5 Li2 77.9(2)
C3 N2 C2 122.1(3)
C3 N2 Li2 85.4(2)
C2 N2 Li2 147.4(3)
C3 N2 Li1 147.6(3)
C2 N2 Li1 84.6(2)
Li2 N2 Li1 77.2(2)
C55 C54 C59 121.2(3)
C55 C54 N1 120.1(3)
C59 C54 N1 118.3(3)
C7 C6 C11 119.4(3)
C7 C6 C5 121.8(3)
C11 C6 C5 118.8(3)
C58 C59 C54 118.4(3)
C58 C59 C63 121.4(3)
C54 C59 C63 120.2(3)
N1 C2 N2 114.9(3)
N1 C2 C48 124.3(3)
N2 C2 C48 120.5(3)
N3 C3 N2 115.0(3)
N3 C3 C42 125.4(3)
N2 C3 C42 119.3(3)
N6 C5 N5 114.9(3)
N6 C5 C6 124.9(3)
N5 C5 C6 119.8(3)
C66 C1 C70 121.1(3)
C66 C1 N6 120.4(3)
C70 C1 N6 118.1(3)
C169 O2 C168 113.3(4)
N4 C4 N5 115.0(3)
N4 C4 C12 124.5(3)
N5 C4 C12 120.2(3)
C34 C35 C30 118.1(3)
C34 C35 C36 121.2(3)
C30 C35 C36 120.5(3)
C10 C11 C6 120.3(3)
C31 C30 C35 121.5(3)
C31 C30 N3 118.1(3)
C35 C30 N3 120.0(3)
C56 C55 C54 118.0(3)
C56 C55 C61 121.2(3)
C54 C55 C61 120.7(3)
C43 C42 C47 118.9(3)
C43 C42 C3 122.4(3)
C47 C42 C3 118.7(3)
C49 C48 C53 119.0(3)
C49 C48 C2 119.3(3)
C53 C48 C2 121.7(3)
C13 C12 C17 119.2(3)
C13 C12 C4 119.1(3)
C17 C12 C4 121.7(3)
C9 C10 C11 120.2(3)
C20 C19 C18 117.9(3)
C20 C19 C27 121.4(3)
C18 C19 C27 120.5(3)
C23 C18 C19 121.5(3)
C23 C18 N4 118.2(3)
C19 C18 N4 119.8(3)
C69 C70 C1 118.0(3)
C69 C70 C71 122.1(3)
C1 C70 C71 119.9(3)
C59 C58 C57 121.1(3)
C66 C74 C75 113.0(3)
C66 C74 C76 109.8(3)
C75 C74 C76 111.2(3)
C35 C36 C37 114.5(3)
C35 C36 C38 110.0(3)
C37 C36 C38 109.2(3)
C68 C69 C70 121.4(4)
C22 C23 C18 117.9(3)
C22 C23 C24 121.2(3)
C18 C23 C24 120.9(3)
C57 C56 C55 121.5(4)
C67 C66 C1 117.9(3)
C67 C66 C74 120.3(3)
C1 C66 C74 121.8(3)
C68 C67 C66 121.5(4)
C65 C63 C59 113.1(3)
C65 C63 C64 110.5(3)
C59 C63 C64 110.6(3)
C30 C31 C32 117.8(3)
C30 C31 C39 121.6(3)
C32 C31 C39 120.4(3)
C56 C57 C58 119.7(4)
C8 C7 C6 119.8(3)
C33 C34 C35 121.0(4)
C21 C20 C19 121.3(4)
C44 C43 C42 120.4(3)
C19 C27 C28 114.8(3)
C19 C27 C29 110.0(3)
C28 C27 C29 109.7(3)
C60 C61 C62 111.0(3)
C60 C61 C55 110.9(3)
C62 C61 C55 112.9(3)
C12 C13 C14 120.0(4)
C48 C49 C50 120.2(3)
C46 C47 C42 120.4(3)
C21 C22 C23 121.2(4)
C67 C68 C69 120.2(3)
C32 C33 C34 120.8(3)
C33 C32 C31 120.8(3)
C20 C21 C22 120.2(3)
C52 C53 C48 120.5(3)
C9 C8 C7 120.5(3)
C10 C9 C8 119.8(3)
C16 C17 C12 119.8(4)
C31 C39 C40 110.5(3)
C31 C39 C41 113.6(3)
C40 C39 C41 110.5(3)
C45 C46 C47 120.1(4)
C25 C24 C23 110.9(3)
C25 C24 C26 110.5(4)
C23 C24 C26 113.3(4)
C51 C50 C49 120.2(3)
C73 C71 C70 111.5(3)
C73 C71 C72 108.7(4)
C70 C71 C72 112.3(3)
C50 C51 C52 120.1(3)
C15 C16 C17 120.6(4)
C45 C44 C43 119.9(3)
C46 C45 C44 120.3(3)
C51 C52 C53 120.0(4)
C14 C15 C16 120.1(4)
C15 C14 C13 120.2(4)
O2 C168 C167 108.7(4)
N4 Li2 N3 132.7(3)
N4 Li2 N2 154.6(3)
N3 Li2 N2 66.06(19)
N4 Li2 N5 65.93(19)
N3 Li2 N5 156.3(3)
N2 Li2 N5 102.4(3)
O2 C169 C170 109.5(4)
N1 Li1 N6 133.9(3)
N1 Li1 N5 153.8(3)
N6 Li1 N5 66.38(19)
N1 Li1 N2 65.61(19)
N6 Li1 N2 153.5(3)
N5 Li1 N2 102.5(3)
C136 N9 C143 125.6(3)
C136 N9 Li3 93.0(3)
C143 N9 Li3 136.7(3)
C96 N12 C103 124.7(3)
C96 N12 Li4 93.2(3)
C103 N12 Li4 138.4(3)
C89 N10 C77 125.4(3)
C89 N10 Li3 93.3(3)
C77 N10 Li3 135.9(3)
C136 N8 C129 122.2(3)
C136 N8 Li3 85.1(2)
C129 N8 Li3 149.1(3)
C136 N8 Li4 145.6(3)
C129 N8 Li4 84.7(2)
Li3 N8 Li4 77.3(2)
C96 N11 C89 122.3(3)
C96 N11 Li3 147.8(3)
C89 N11 Li3 84.9(2)
C96 N11 Li4 85.9(2)
C89 N11 Li4 144.7(3)
Li3 N11 Li4 77.8(2)
C129 N7 C115 125.5(3)
C129 N7 Li4 94.0(3)
C115 N7 Li4 138.0(3)
C148 C143 C144 121.1(3)
C148 C143 N9 119.8(3)
C144 C143 N9 118.6(3)
C145 C144 C143 118.3(3)
C145 C144 C152 122.1(3)
C143 C144 C152 119.6(3)
N10 C89 N11 114.4(3)
N10 C89 C90 125.1(3)
N11 C89 C90 120.0(3)
C102 C97 C98 119.1(3)
C102 C97 C96 118.5(3)
C98 C97 C96 122.4(3)
N9 C136 N8 114.7(3)
N9 C136 C137 124.0(3)
N8 C136 C137 120.9(3)
N12 C96 N11 114.5(3)
N12 C96 C97 124.8(3)
N11 C96 C97 120.2(3)
C82 C77 C78 121.7(3)
C82 C77 N10 120.6(3)
C78 C77 N10 117.1(3)
C116 C115 C120 121.0(3)
C116 C115 N7 117.9(3)
C120 C115 N7 120.6(3)
N7 C129 N8 115.1(3)
N7 C129 C130 125.1(3)
N8 C129 C130 119.4(3)
C117 C116 C115 118.4(3)
C117 C116 C126 120.2(3)
C115 C116 C126 121.4(3)
C91 C90 C95 119.0(3)
C91 C90 C89 118.9(3)
C95 C90 C89 122.1(3)
C104 C103 C108 121.8(3)
C104 C103 N12 117.6(3)
C108 C103 N12 120.1(3)
C139 C138 C137 120.4(3)
C142 C137 C138 118.7(3)
C142 C137 C136 122.1(3)
C138 C137 C136 119.1(3)
C107 C108 C103 117.5(4)
C107 C108 C109 122.1(3)
C103 C108 C109 120.2(3)
C131 C130 C135 118.7(3)
C131 C130 C129 122.3(3)
C135 C130 C129 119.0(3)
C81 C82 C77 117.5(4)
C81 C82 C83 120.1(4)
C77 C82 C83 122.2(3)
C148 C149 C151 110.8(3)
C148 C149 C150 112.7(3)
C151 C149 C150 111.4(4)
C105 C104 C103 117.8(3)
C105 C104 C112 121.0(4)
C103 C104 C112 121.2(3)
C92 C91 C90 120.2(3)
C137 C142 C141 120.6(3)
C97 C102 C101 120.3(4)
C146 C145 C144 121.4(4)
C106 C107 C108 121.8(4)
C147 C148 C143 117.9(3)
C147 C148 C149 120.0(3)
C143 C148 C149 122.0(3)
C118 C117 C116 121.1(3)
C139 C140 C141 120.3(3)
C140 C139 C138 119.9(3)
C93 C92 C91 120.3(4)
C82 C83 C85 113.5(3)
C82 C83 C84 109.8(3)
C85 C83 C84 111.4(4)
C94 C95 C90 120.2(3)
C119 C120 C115 118.1(3)
C119 C120 C121 120.8(3)
C115 C120 C121 121.0(3)
C144 C152 C154 110.5(3)
C144 C152 C153 113.4(3)
C154 C152 C153 110.7(3)
C146 C147 C148 121.3(4)
C117 C118 C119 120.3(3)
C134 C135 C130 120.5(3)
C118 C119 C120 121.0(4)
C108 C109 C111 114.3(3)
C108 C109 C110 109.6(3)
C111 C109 C110 110.0(3)
C79 C78 C77 117.6(4)
C79 C78 C86 122.8(4)
C77 C78 C86 119.6(3)
C80 C81 C82 121.6(4)
C147 C146 C145 119.9(4)
C93 C94 C95 120.4(3)
C99 C98 C97 120.2(4)
C132 C131 C130 120.6(3)
C94 C93 C92 119.9(3)
C133 C132 C131 120.2(3)
C106 C105 C104 120.5(4)
C128 C126 C127 109.6(4)
C128 C126 C116 112.1(3)
C127 C126 C116 113.0(3)
C79 C80 C81 120.1(4)
C133 C134 C135 120.0(4)
C113 C112 C104 110.6(3)
C113 C112 C114 110.5(4)
C104 C112 C114 113.5(4)
C107 C106 C105 120.5(4)
C134 C133 C132 120.0(3)
C140 C141 C142 120.1(4)
C100 C101 C102 120.1(4)
C80 C79 C78 121.5(4)
C100 C99 C98 120.6(4)
C99 C100 C101 119.8(4)
C88 C86 C87 112.6(5)
C88 C86 C78 116.5(4)
C87 C86 C78 114.8(4)
N10 Li3 N9 132.3(3)
N10 Li3 N8 154.6(3)
N9 Li3 N8 66.5(2)
N10 Li3 N11 66.5(2)
N9 Li3 N11 153.9(3)
N8 Li3 N11 103.3(3)
C124 C121 C123 56.5(6)
C124 C121 C120 115.3(5)
C123 C121 C120 120.6(5)
C124 C121 C122 104.9(5)
C123 C121 C122 48.5(5)
C120 C121 C122 104.8(4)
C124 C121 C125 46.4(5)
C123 C121 C125 101.7(6)
C120 C121 C125 103.0(4)
C122 C121 C125 147.2(4)
N7 Li4 N12 133.6(3)
N7 Li4 N11 156.7(3)
N12 Li4 N11 65.72(19)
N7 Li4 N8 65.70(19)
N12 Li4 N8 153.9(3)
N11 Li4 N8 101.5(3)
C160 O3 C161 114.6(4)
O3 C160 C159 110.3(4)
O3 C161 C162 110.6(5)
C156 O1 C157 112.6(4)
O1 C156 C155 108.2(5)
O1 C157 C158 106.4(6)
C164 O4 C165 112.9(5)
O4 C164 C163 109.7(5)
O4 C165 C166 106.8(6)

loop_
_geom_bond_atom_site_label_1
_geom_bond_atom_site_label_2
_geom_bond_distance
N6 C5 1.296(4)
N6 C1 1.421(4)
N6 Li1 1.991(6)
N3 C3 1.296(4)
N3 C30 1.423(4)
N3 Li2 1.996(6)
N4 C4 1.298(4)
N4 C18 1.415(4)
N4 Li2 1.988(6)
N1 C2 1.297(4)
N1 C54 1.419(4)
N1 Li1 1.978(6)
N5 C5 1.368(4)
N5 C4 1.376(4)
N5 Li1 2.108(6)
N5 Li2 2.150(6)
N2 C3 1.370(4)
N2 C2 1.371(4)
N2 Li2 2.125(6)
N2 Li1 2.164(6)
C54 C55 1.396(5)
C54 C59 1.412(5)
C6 C7 1.390(5)
C6 C11 1.391(5)
C6 C5 1.496(4)
C59 C58 1.381(5)
C59 C63 1.521(5)
C2 C48 1.495(4)
C3 C42 1.494(4)
C1 C66 1.404(5)
C1 C70 1.410(5)
O2 C169 1.411(5)
O2 C168 1.413(5)
C4 C12 1.499(5)
C35 C34 1.389(5)
C35 C30 1.404(5)
C35 C36 1.521(5)
C11 C10 1.385(5)
C30 C31 1.403(5)
C55 C56 1.390(5)
C55 C61 1.530(5)
C42 C43 1.393(5)
C42 C47 1.394(5)
C48 C49 1.390(5)
C48 C53 1.392(5)
C12 C13 1.384(5)
C12 C17 1.391(5)
C10 C9 1.378(5)
C19 C20 1.393(5)
C19 C18 1.405(5)
C19 C27 1.516(5)
C18 C23 1.404(5)
C70 C69 1.390(5)
C70 C71 1.517(5)
C58 C57 1.383(5)
C74 C66 1.518(5)
C74 C75 1.524(5)
C74 C76 1.526(5)
C36 C37 1.526(5)
C36 C38 1.531(5)
C69 C68 1.374(6)
C23 C22 1.395(5)
C23 C24 1.517(5)
C56 C57 1.380(5)
C66 C67 1.397(5)
C67 C68 1.368(5)
C63 C65 1.519(5)
C63 C64 1.524(5)
C31 C32 1.406(5)
C31 C39 1.517(5)
C7 C8 1.387(5)
C34 C33 1.380(5)
C20 C21 1.376(5)
C43 C44 1.385(5)
C27 C28 1.525(5)
C27 C29 1.528(5)
C61 C60 1.506(5)
C61 C62 1.519(5)
C13 C14 1.395(5)
C49 C50 1.393(5)
C47 C46 1.382(5)
C22 C21 1.377(5)
C33 C32 1.364(5)
C53 C52 1.385(5)
C8 C9 1.384(5)
C17 C16 1.387(5)
C39 C40 1.520(5)
C39 C41 1.528(5)
C46 C45 1.378(5)
C24 C25 1.509(6)
C24 C26 1.524(6)
C50 C51 1.373(5)
C71 C73 1.510(6)
C71 C72 1.527(6)
C51 C52 1.383(5)
C16 C15 1.370(6)
C44 C45 1.380(5)
C15 C14 1.368(6)
C168 C167 1.488(6)
C169 C170 1.483(7)
N9 C136 1.295(4)
N9 C143 1.417(4)
N9 Li3 1.973(6)
N12 C96 1.299(4)
N12 C103 1.425(4)
N12 Li4 2.001(6)
N10 C89 1.300(4)
N10 C77 1.417(4)
N10 Li3 1.968(6)
N8 C136 1.367(4)
N8 C129 1.372(4)
N8 Li3 2.113(6)
N8 Li4 2.159(6)
N11 C96 1.368(4)
N11 C89 1.372(4)
N11 Li3 2.121(6)
N11 Li4 2.129(6)
N7 C129 1.298(4)
N7 C115 1.415(4)
N7 Li4 1.987(6)
C143 C148 1.405(5)
C143 C144 1.408(5)
C144 C145 1.383(5)
C144 C152 1.515(5)
C89 C90 1.499(4)
C97 C102 1.385(5)
C97 C98 1.386(5)
C97 C96 1.494(5)
C136 C137 1.499(4)
C77 C82 1.399(5)
C77 C78 1.406(5)
C115 C116 1.401(5)
C115 C120 1.404(5)
C129 C130 1.497(5)
C116 C117 1.395(5)
C116 C126 1.520(5)
C90 C91 1.389(5)
C90 C95 1.391(5)
C103 C104 1.405(5)
C103 C108 1.406(5)
C138 C139 1.381(5)
C138 C137 1.395(5)
C137 C142 1.376(5)
C108 C107 1.387(5)
C108 C109 1.521(5)
C130 C131 1.389(5)
C130 C135 1.392(5)
C82 C81 1.395(5)
C82 C83 1.521(5)
C149 C148 1.512(5)
C149 C151 1.519(6)
C149 C150 1.529(5)
C104 C105 1.399(5)
C104 C112 1.516(5)
C91 C92 1.381(5)
C142 C141 1.380(5)
C102 C101 1.391(5)
C145 C146 1.380(6)
C107 C106 1.363(6)
C148 C147 1.398(5)
C117 C118 1.366(5)
C140 C139 1.366(5)
C140 C141 1.374(5)
C92 C93 1.378(5)
C83 C85 1.521(5)
C83 C84 1.528(5)
C95 C94 1.381(5)
C120 C119 1.394(5)
C120 C121 1.518(5)
C152 C154 1.526(5)
C152 C153 1.530(5)
C147 C146 1.375(6)
C118 C119 1.381(5)
C135 C134 1.388(5)
C109 C111 1.523(5)
C109 C110 1.534(5)
C78 C79 1.397(5)
C78 C86 1.522(6)
C81 C80 1.374(6)
C94 C93 1.373(5)
C98 C99 1.383(5)
C131 C132 1.386(5)
C132 C133 1.380(5)
C105 C106 1.384(6)
C126 C128 1.514(5)
C126 C127 1.520(5)
C80 C79 1.365(6)
C134 C133 1.379(5)
C112 C113 1.499(6)
C112 C114 1.517(6)
C101 C100 1.374(6)
C99 C100 1.373(6)
C86 C88 1.479(7)
C86 C87 1.494(7)
C121 C124 1.391(9)
C121 C123 1.407(9)
C121 C122 1.771(3)
C121 C125 1.793(9)
O3 C160 1.399(6)
O3 C161 1.418(6)
C160 C159 1.484(7)
C161 C162 1.459(8)
O1 C156 1.397(5)
O1 C157 1.440(6)
C155 C156 1.490(8)
C158 C157 1.485(8)
O4 C164 1.364(6)
O4 C165 1.437(7)
C166 C165 1.497(9)
C163 C164 1.495(8)
